data_4336760
loop_
_publ_author_name
'Treffly B. Ditri'
'Alex E. Carpenter'
'Donald S. Ripatti'
'Curtis E. Moore'
'Arnold L. Rheingold'
'Joshua S. Figueroa'

_publ_section_title
;
 Chloro- and Trifluoromethyl-Substituted Flanking-Ring m-Terphenyl
 Isocyanides: \h6-Arene Binding to Zero-Valent Molybdenum Centers and
 Comparison to Alkyl-Substituted Derivatives
;
_journal_name_full 'Inorganic Chemistry'
_journal_page_first 13216
_journal_page_last 13229
_journal_paper_doi 10.1021/ic402130p
_journal_volume 52
_journal_year 2013
_chemical_formula_moiety 'C72 H27 F36 Mo N3 O3'
_chemical_formula_sum 'C72 H27 F36 Mo N3 O3'
_chemical_formula_weight 1761.91
_chemical_name_common mer-Mo(CO)3(CNArDArF2)3
_chemical_name_systematic
;
 ?
;
_space_group_crystal_system monoclinic
_space_group_IT_number 15
_space_group_name_Hall '-C 2yc'
_space_group_name_H-M_alt 'C 1 2/c 1'
_symmetry_space_group_name_Hall '-C 2yc'
_symmetry_space_group_name_H-M 'C 1 2/c 1'
_atom_sites_solution_hydrogens geom
_atom_sites_solution_primary direct
_atom_sites_solution_secondary difmap
_audit_creation_date 2013-08-19
_audit_creation_method
;
  Olex2 1.2-beta
  (compiled Apr 23 2013 17:59:47, GUI svn.r4466)
;
_cell_angle_alpha 90
_cell_angle_beta 100.681(3)
_cell_angle_gamma 90
_cell_formula_units_Z 8
_cell_length_a 26.1623(18)
_cell_length_b 16.5584(11)
_cell_length_c 31.990(2)
_cell_measurement_reflns_used 9960
_cell_measurement_temperature 100
_cell_measurement_theta_max 25.346
_cell_measurement_theta_min 2.591
_cell_volume 13618.2(16)
_computing_cell_refinement 'SAINT v8.27A (Bruker, 2012)'
_computing_data_collection 'Bruker APEX2 v2013-2.0 (Bruker, 2013)'
_computing_data_reduction 'SAINT v8.27A (Bruker, 2012)'
_computing_molecular_graphics
;
O. V. Dolomanov, L. J. Bourhis, R. J. Gildea, J. A. K. Howard and H. Puschmann,
OLEX2: a complete structure solution, refinement and analysis program.
J. Appl. Cryst. (2009). 42, 339-341.
;
_computing_publication_material
;
O. V. Dolomanov, L. J. Bourhis, R. J. Gildea, J. A. K. Howard and H. Puschmann,
OLEX2: a complete structure solution, refinement and analysis program.
J. Appl. Cryst. (2009). 42, 339-341.
;
_computing_structure_refinement
;
XL, G.M. Sheldrick, Acta Cryst.
(2008). A64, 112-122
;
_computing_structure_solution
;
M. C. Burla, R. Caliandro, M. Camalli, B. Carrozzini, G. L. Cascarano, 
L. De Caro, C. Giacovazzo, G. Polidori and R. Spagna, 
SIR2004: an improved tool for crystal structure determination and refinement. 
J. Appl. Cryst. (2005). 38, 381-388.
;
_diffrn_ambient_temperature 100.0
_diffrn_detector 'Bruker APEX-II CCD'
_diffrn_detector_area_resol_mean 7.9
_diffrn_detector_type 'CCD Area Detector'
_diffrn_measured_fraction_theta_full 0.999
_diffrn_measured_fraction_theta_max 0.991
_diffrn_measurement_device 'Kappa Four-Circle Diffractometer'
_diffrn_measurement_device_type 'Bruker X8 APEX II'
_diffrn_measurement_method '\w and \f scans'
_diffrn_radiation_monochromator graphite
_diffrn_radiation_probe x-ray
_diffrn_radiation_type MoK\a
_diffrn_radiation_wavelength 0.71073
_diffrn_radiation_xray_symbol K-L~3~
_diffrn_reflns_av_R_equivalents 0.0419
_diffrn_reflns_av_unetI/netI 0.0445
_diffrn_reflns_Laue_measured_fraction_full 0.999
_diffrn_reflns_Laue_measured_fraction_max 0.991
_diffrn_reflns_limit_h_max 31
_diffrn_reflns_limit_h_min -27
_diffrn_reflns_limit_k_max 20
_diffrn_reflns_limit_k_min -19
_diffrn_reflns_limit_l_max 38
_diffrn_reflns_limit_l_min -38
_diffrn_reflns_number 48889
_diffrn_reflns_point_group_measured_fraction_full 0.999
_diffrn_reflns_point_group_measured_fraction_max 0.991
_diffrn_reflns_theta_full 25.000
_diffrn_reflns_theta_max 25.490
_diffrn_reflns_theta_min 1.296
_diffrn_source 'sealed tube'
_diffrn_source_type fine-focus
_diffrn_standards_number 0
_exptl_absorpt_coefficient_mu 0.344
_exptl_absorpt_correction_T_max 0.2590
_exptl_absorpt_correction_T_min 0.2196
_exptl_absorpt_correction_type multi-scan
_exptl_absorpt_process_details
;
SADABS-2012/1 (Bruker,2012) was used for absorption correction.
wR2(int) was 0.0836 before and 0.0468 after correction.
The Ratio of minimum to maximum transmission is 0.8479.
The \l/2 correction factor is 0.0015.
;
_exptl_crystal_colour orange
_exptl_crystal_colour_primary orange
_exptl_crystal_density_diffrn 1.719
_exptl_crystal_description Block
_exptl_crystal_F_000 6960
_exptl_crystal_size_max 0.15
_exptl_crystal_size_mid 0.1
_exptl_crystal_size_min 0.08
_refine_diff_density_max 0.594
_refine_diff_density_min -0.445
_refine_diff_density_rms 0.103
_refine_ls_extinction_method none
_refine_ls_goodness_of_fit_ref 1.073
_refine_ls_hydrogen_treatment constr
_refine_ls_matrix_type full
_refine_ls_number_parameters 1052
_refine_ls_number_reflns 12563
_refine_ls_number_restraints 0
_refine_ls_restrained_S_all 1.073
_refine_ls_R_factor_all 0.0679
_refine_ls_R_factor_gt 0.0454
_refine_ls_shift/su_max 0.001
_refine_ls_shift/su_mean 0.000
_refine_ls_structure_factor_coef Fsqd
_refine_ls_weighting_details
;
 w=1/[\s^2^(Fo^2^)+(0.0931P)^2^+12.1605P]
 where P=(Fo^2^+2Fc^2^)/3
;
_refine_ls_weighting_scheme calc
_refine_ls_wR_factor_gt 0.1228
_refine_ls_wR_factor_ref 0.1521
_reflns_Friedel_coverage 0.000
_reflns_number_gt 9677
_reflns_number_total 12563
_reflns_threshold_expression 'I > 2\s(I)'
_cod_data_source_file ic402130p_si_001_16.cif
_cod_data_source_block JFig833
_cod_original_cell_volume 13617.9(16)
_cod_database_code 4336760
_olex2_refinement_description
;
1. Fixed Uiso
 At 1.2 times of:
  All C(H) groups
2. Uiso/Uaniso restraints and constraints
Uanis(F32A) = Uanis(F32)
Uanis(F33A) = Uanis(F33)
Uanis(F18) = Uanis(F18A)
Uanis(F1D) = Uanis(F17) = Uanis(F1C) = Uanis(F18A) = Uanis(F18) = Uanis(F1A) 
= Uanis(F1B) = Uanis(F16)
Uanis(F1F) = Uanis(F9) = Uanis(F9A) = Uanis(F1G) = Uanis(F7) = Uanis(F1E) 
= Uanis(F7A) = Uanis(F8) = Uanis(F8A) = Uanis(C26)
Uanis(F35A) = Uanis(F35) = Uanis(F1I) = Uanis(F36A) = Uanis(F36) = Uanis(F1H) 
= Uanis(F34A) = Uanis(F34) = Uanis(F1J)
3. others
 Sof(F32A)=Sof(F33A)=1-FVAR(1)
 Sof(F32)=Sof(F33)=FVAR(1)
 Fixed Sof: F1A(0.36059) F1B(0.17981) F1C(0.17903) F1D(0.08332) F1E(0.20038)
 F1F(0.19553) F1G(0.13643) F1H(0.1945) F1I(0.17125) F1J(0.10608) F7(0.46328)
 F7A(0.63825) F8(0.23241) F8A(0.2231) F9(0.33223) F9A(0.5784) F16(0.71759)
 F17(0.73519) F18(0.45397) F18A(0.2905) F34(0.45469) F34A(0.4489) F35(0.27763)
 F35A(0.62009) F36(0.30799) F36A(0.41889)
4.a Aromatic/amide H refined with riding coordinates:
 C9(H9), C10(H10), C11(H11), C14(H14), C16(H16), C18(H18), C20(H20), C22(H22),
 C24(H24), C31(H31), C32(H32), C33(H33), C36(H36), C38(H38), C40(H40), C42(H42),
  C44(H44), C46(H46), C53(H53), C54(H54), C55(H55), C58(H58), C60(H60),
 C62(H62), C64(H64), C66(H66), C68(H68)
;
_shelx_estimated_absorpt_t_max 0.973
_shelx_estimated_absorpt_t_min 0.950
_shelx_space_group_comment
;
The symmetry employed for this shelxl refinement is uniquely defined
by the following loop, which should always be used as a source of
symmetry information in preference to the above space-group names.
They are only intended as comments.
;
_shelxl_version_number 2013-2

loop_
_space_group_symop_operation_xyz
'x, y, z'
'-x, y, -z+1/2'
'x+1/2, y+1/2, z'
'-x+1/2, y+1/2, -z+1/2'
'-x, -y, -z'
'x, -y, z-1/2'
'-x+1/2, -y+1/2, -z'
'x+1/2, -y+1/2, z-1/2'

loop_
_atom_site_label
_atom_site_type_symbol
_atom_site_fract_x
_atom_site_fract_y
_atom_site_fract_z
_atom_site_U_iso_or_equiv
_atom_site_adp_type
_atom_site_occupancy
_atom_site_site_symmetry_order
_atom_site_calc_flag
_atom_site_refinement_flags_posn
_atom_site_refinement_flags_adp
_atom_site_refinement_flags_occupancy
_atom_site_disorder_assembly
_atom_site_disorder_group
Mo1 Mo 0.66683(2) 0.10947(2) 0.63789(2) 0.01841(10) Uani 1 1 d . . . . .
F1 F 0.92721(12) -0.03088(17) 0.81194(8) 0.0589(8) Uani 1 1 d . . . . .
F1A F 0.8036(3) -0.2952(4) 0.5786(2) 0.0391(5) Uani 0.3606 1 d . . P A 3
F1B F 0.8428(6) -0.3091(8) 0.5872(4) 0.0391(5) Uani 0.1798 1 d . . P A 2
F1C F 0.8428(6) -0.2270(10) 0.5365(5) 0.0391(5) Uani 0.179 1 d . . P A 3
F1D F 0.8803(12) -0.2529(19) 0.5607(10) 0.0391(5) Uani 0.0833 1 d . . P A 2
F1E F 0.6941(10) 0.5628(10) 0.5854(5) 0.0713(10) Uani 0.2004 1 d . . P B 2
F1F F 0.7109(10) 0.5523(9) 0.5089(5) 0.0713(10) Uani 0.1955 1 d . . P B 1
F1G F 0.6542(11) 0.5446(13) 0.5616(9) 0.0713(10) Uani 0.1364 1 d . . P B 1
F1H F 0.5404(7) 0.4157(11) 0.5496(6) 0.0669(9) Uani 0.1945 1 d . . P C 3
F1I F 0.4636(8) 0.4307(11) 0.5466(7) 0.0669(9) Uani 0.1713 1 d . . P C 3
F1J F 0.4958(15) 0.3507(16) 0.4968(10) 0.0669(9) Uani 0.1061 1 d . . P C 3
F2 F 0.98361(9) 0.04553(16) 0.79056(8) 0.0523(7) Uani 1 1 d . . . . .
F3 F 0.93747(9) -0.03624(14) 0.74679(7) 0.0395(6) Uani 1 1 d . . . . .
F4 F 0.78249(10) 0.11748(15) 0.83923(7) 0.0457(6) Uani 1 1 d . . . . .
F5 F 0.78753(10) 0.24268(15) 0.82422(8) 0.0499(7) Uani 1 1 d . . . . .
F6 F 0.73327(9) 0.16705(18) 0.78468(7) 0.0513(7) Uani 1 1 d . . . . .
F7 F 0.6637(3) 0.5387(4) 0.5857(2) 0.0713(10) Uani 0.4633 1 d . . P B 3
F7A F 0.7289(3) 0.5738(3) 0.5729(2) 0.0713(10) Uani 0.6383 1 d . . P B 1
F8 F 0.7359(7) 0.5731(8) 0.5501(6) 0.0713(10) Uani 0.2324 1 d . . P B 3
F8A F 0.7382(7) 0.5617(8) 0.5233(6) 0.0713(10) Uani 0.2231 1 d . . P B 2
F9 F 0.6744(5) 0.5502(7) 0.5152(4) 0.0713(10) Uani 0.3322 1 d . . P B 3
F9A F 0.6545(3) 0.5403(4) 0.5241(2) 0.0713(10) Uani 0.5784 1 d . . P B 2
F10 F 0.68861(10) 0.17292(14) 0.50143(7) 0.0417(6) Uani 1 1 d . . . . .
F11 F 0.64710(10) 0.26960(14) 0.46703(6) 0.0430(6) Uani 1 1 d . . . . .
F12 F 0.62136(10) 0.2198(2) 0.52126(8) 0.0637(9) Uani 1 1 d . . . . .
F13 F 0.88347(9) 0.05546(13) 0.56417(6) 0.0352(5) Uani 1 1 d . . . . .
F14 F 0.81773(11) 0.10130(15) 0.58787(10) 0.0595(8) Uani 1 1 d . . . . .
F15 F 0.89202(12) 0.09870(15) 0.62789(7) 0.0545(7) Uani 1 1 d . . . . .
F16 F 0.87701(14) -0.2964(2) 0.59478(10) 0.0391(5) Uani 0.7176 1 d . . P A 1
F17 F 0.86736(14) -0.2259(2) 0.54105(12) 0.0391(5) Uani 0.7352 1 d . . P A 1
F18 F 0.7980(2) -0.2713(4) 0.55981(18) 0.0391(5) Uani 0.454 1 d . . P A 1
F18A F 0.7957(3) -0.2294(5) 0.5384(3) 0.0391(5) Uani 0.2905 1 d . . P A 2
F19 F 0.56802(9) -0.11813(17) 0.66755(7) 0.0472(7) Uani 1 1 d . . . . .
F20 F 0.52114(11) -0.0366(2) 0.69363(10) 0.0816(11) Uani 1 1 d . . . . .
F21 F 0.53159(13) -0.1556(3) 0.71765(9) 0.0993(15) Uani 1 1 d . . . . .
F22 F 0.59164(11) 0.03653(16) 0.85329(9) 0.0562(7) Uani 1 1 d . . . . .
F23 F 0.67137(10) 0.06794(18) 0.86384(8) 0.0587(8) Uani 1 1 d . . . . .
F24 F 0.61686(12) 0.13450(15) 0.81958(8) 0.0518(7) Uani 1 1 d . . . . .
F25 F 0.70120(9) -0.14158(17) 0.60022(8) 0.0492(6) Uani 1 1 d . . . . .
F26 F 0.67943(9) -0.14832(17) 0.53283(8) 0.0459(6) Uani 1 1 d . . . . .
F27 F 0.69858(10) -0.25647(17) 0.56917(12) 0.0739(10) Uani 1 1 d . . . . .
F28 F 0.56275(13) -0.41116(18) 0.60991(14) 0.0903(12) Uani 1 1 d . . . . .
F29 F 0.48641(12) -0.37744(18) 0.58109(11) 0.0737(10) Uani 1 1 d . . . . .
F30 F 0.51784(17) -0.3413(2) 0.64388(11) 0.0931(12) Uani 1 1 d . . . . .
F31 F 0.54704(10) 0.29338(19) 0.70261(8) 0.0595(8) Uani 1 1 d . . . . .
F32 F 0.5057(2) 0.1871(3) 0.70879(12) 0.0589(13) Uani 0.668(5) 1 d . . P D 1
F32A F 0.4748(5) 0.2309(8) 0.6997(3) 0.0589(13) Uani 0.332(5) 1 d . . P D 2
F33 F 0.4643(2) 0.2966(5) 0.69648(16) 0.0735(19) Uani 0.668(5) 1 d . . P D 1
F33A F 0.4768(4) 0.3514(9) 0.6854(3) 0.0735(19) Uani 0.332(5) 1 d . . P D 2
F34 F 0.5306(4) 0.3476(4) 0.5103(3) 0.0669(9) Uani 0.4547 1 d . . P C 1
F34A F 0.5371(4) 0.3752(4) 0.5262(3) 0.0669(9) Uani 0.4489 1 d . . P C 2
F35 F 0.4575(7) 0.3911(7) 0.5136(5) 0.0669(9) Uani 0.2776 1 d . . P C 1
F35A F 0.4539(3) 0.3622(3) 0.5049(2) 0.0669(9) Uani 0.6201 1 d . . P C 2
F36 F 0.5132(6) 0.4401(7) 0.5554(4) 0.0669(9) Uani 0.308 1 d . . P C 1
F36A F 0.4859(4) 0.4382(5) 0.5583(3) 0.0669(9) Uani 0.4189 1 d . . P C 2
O1 O 0.70332(11) 0.03868(17) 0.55562(8) 0.0372(7) Uani 1 1 d . . . . .
O2 O 0.61951(10) 0.27992(16) 0.60623(8) 0.0321(6) Uani 1 1 d . . . . .
O3 O 0.62878(11) 0.14152(18) 0.72538(8) 0.0373(7) Uani 1 1 d . . . . .
N1 N 0.77273(10) 0.21417(17) 0.65484(8) 0.0196(6) Uani 1 1 d . . . . .
N2 N 0.73341(10) -0.03970(17) 0.68653(8) 0.0192(6) Uani 1 1 d . . . . .
N3 N 0.55691(10) 0.02647(18) 0.59676(8) 0.0218(6) Uani 1 1 d . . . . .
C1 C 0.73520(13) 0.1749(2) 0.65122(10) 0.0193(7) Uani 1 1 d . . . . .
C2 C 0.70706(13) 0.0106(2) 0.66799(10) 0.0202(7) Uani 1 1 d . . . . .
C3 C 0.59660(13) 0.0538(2) 0.61418(10) 0.0225(8) Uani 1 1 d . . . . .
C4 C 0.69011(13) 0.0685(2) 0.58415(11) 0.0248(8) Uani 1 1 d . . . . .
C5 C 0.63494(13) 0.2167(2) 0.61540(10) 0.0233(8) Uani 1 1 d . . . . .
C6 C 0.64306(13) 0.1316(2) 0.69437(11) 0.0239(8) Uani 1 1 d . . . . .
C7 C 0.81791(12) 0.2565(2) 0.65272(10) 0.0201(7) Uani 1 1 d . . . . .
C8 C 0.81800(13) 0.3123(2) 0.61975(10) 0.0220(7) Uani 1 1 d . . . . .
C9 C 0.86488(14) 0.3506(2) 0.61750(11) 0.0274(8) Uani 1 1 d . . . . .
H9 H 0.8661 0.3887 0.5955 0.033 Uiso 1 1 calc R U . . .
C10 C 0.90909(14) 0.3344(2) 0.64637(11) 0.0313(9) Uani 1 1 d . . . . .
H10 H 0.9407 0.3605 0.6439 0.038 Uiso 1 1 calc R U . . .
C11 C 0.90814(13) 0.2806(2) 0.67910(11) 0.0271(8) Uani 1 1 d . . . . .
H11 H 0.9392 0.2700 0.6989 0.033 Uiso 1 1 calc R U . . .
C12 C 0.86254(13) 0.2418(2) 0.68365(10) 0.0220(7) Uani 1 1 d . . . . .
C13 C 0.76996(14) 0.3335(2) 0.58873(10) 0.0235(8) Uani 1 1 d . . . . .
C14 C 0.73956(14) 0.2765(2) 0.56327(10) 0.0244(8) Uani 1 1 d . . . . .
H14 H 0.7483 0.2208 0.5659 0.029 Uiso 1 1 calc R U . . .
C15 C 0.69637(14) 0.3016(2) 0.53397(10) 0.0267(8) Uani 1 1 d . . . . .
C16 C 0.68195(17) 0.3814(2) 0.53022(12) 0.0369(10) Uani 1 1 d . . . . .
H16 H 0.6518 0.3974 0.5106 0.044 Uiso 1 1 calc R U . . .
C17 C 0.71179(18) 0.4382(3) 0.55537(13) 0.0421(11) Uani 1 1 d . . . . .
C18 C 0.75553(16) 0.4142(2) 0.58431(11) 0.0342(9) Uani 1 1 d . . . . .
H18 H 0.7759 0.4537 0.6014 0.041 Uiso 1 1 calc R U . . .
C19 C 0.86067(13) 0.1872(2) 0.72053(10) 0.0233(8) Uani 1 1 d . . . . .
C20 C 0.89738(14) 0.1267(2) 0.73207(11) 0.0276(8) Uani 1 1 d . . . . .
H20 H 0.9237 0.1181 0.7157 0.033 Uiso 1 1 calc R U . . .
C21 C 0.89565(14) 0.0787(2) 0.76759(12) 0.0302(8) Uani 1 1 d . . . . .
C22 C 0.85759(15) 0.0905(2) 0.79197(12) 0.0298(8) Uani 1 1 d . . . . .
H22 H 0.8565 0.0574 0.8161 0.036 Uiso 1 1 calc R U . . .
C23 C 0.82149(14) 0.1509(2) 0.78065(11) 0.0271(8) Uani 1 1 d . . . . .
C24 C 0.82253(13) 0.1985(2) 0.74540(10) 0.0229(7) Uani 1 1 d . . . . .
H24 H 0.7970 0.2394 0.7379 0.027 Uiso 1 1 calc R U . . .
C25 C 0.66364(15) 0.2419(2) 0.50600(11) 0.0306(9) Uani 1 1 d . . . . .
C26 C 0.6976(3) 0.5247(3) 0.55180(18) 0.0713(10) Uani 1 1 d . . . . .
C27 C 0.93575(17) 0.0137(3) 0.77942(13) 0.0384(10) Uani 1 1 d . . . . .
C28 C 0.78154(15) 0.1694(3) 0.80714(12) 0.0329(9) Uani 1 1 d . . . . .
C29 C 0.76366(13) -0.0861(2) 0.71766(10) 0.0200(7) Uani 1 1 d . . . . .
C30 C 0.81011(13) -0.1193(2) 0.70958(11) 0.0212(7) Uani 1 1 d . . . . .
C31 C 0.84151(14) -0.1604(2) 0.74272(11) 0.0256(8) Uani 1 1 d . . . . .
H31 H 0.8729 -0.1846 0.7381 0.031 Uiso 1 1 calc R U . . .
C32 C 0.82768(14) -0.1666(2) 0.78208(11) 0.0274(8) Uani 1 1 d . . . . .
H32 H 0.8504 -0.1927 0.8047 0.033 Uiso 1 1 calc R U . . .
C33 C 0.78086(14) -0.1351(2) 0.78906(11) 0.0239(8) Uani 1 1 d . . . . .
H33 H 0.7718 -0.1400 0.8164 0.029 Uiso 1 1 calc R U . . .
C34 C 0.74698(13) -0.0962(2) 0.75648(10) 0.0192(7) Uani 1 1 d . . . . .
C35 C 0.82519(12) -0.1097(2) 0.66716(10) 0.0222(7) Uani 1 1 d . . . . .
C36 C 0.83561(13) -0.0341(2) 0.65240(11) 0.0230(7) Uani 1 1 d . . . . .
H36 H 0.8333 0.0123 0.6695 0.028 Uiso 1 1 calc R U . . .
C37 C 0.84943(13) -0.0255(2) 0.61288(11) 0.0246(8) Uani 1 1 d . . . . .
C38 C 0.85178(13) -0.0923(2) 0.58730(11) 0.0252(8) Uani 1 1 d . . . . .
H38 H 0.8609 -0.0863 0.5601 0.030 Uiso 1 1 calc R U . . .
C39 C 0.84079(13) -0.1675(2) 0.60162(11) 0.0260(8) Uani 1 1 d . . . . .
C40 C 0.82776(12) -0.1768(2) 0.64160(11) 0.0239(8) Uani 1 1 d . . . . .
H40 H 0.8206 -0.2291 0.6514 0.029 Uiso 1 1 calc R U . . .
C41 C 0.69472(13) -0.0694(2) 0.76173(10) 0.0201(7) Uani 1 1 d . . . . .
C42 C 0.68722(13) -0.0209(2) 0.79560(10) 0.0217(7) Uani 1 1 d . . . . .
H42 H 0.7162 -0.0051 0.8165 0.026 Uiso 1 1 calc R U . . .
C43 C 0.63764(13) 0.0046(2) 0.79906(10) 0.0235(8) Uani 1 1 d . . . . .
C44 C 0.59462(13) -0.0186(2) 0.76901(11) 0.0268(8) Uani 1 1 d . . . . .
H44 H 0.5607 -0.0011 0.7714 0.032 Uiso 1 1 calc R U . . .
C45 C 0.60203(13) -0.0677(2) 0.73549(10) 0.0228(8) Uani 1 1 d . . . . .
C46 C 0.65121(13) -0.0928(2) 0.73175(10) 0.0223(8) Uani 1 1 d . . . . .
H46 H 0.6556 -0.1264 0.7086 0.027 Uiso 1 1 calc R U . . .
C47 C 0.86064(15) 0.0567(2) 0.59802(12) 0.0315(9) Uani 1 1 d . . . . .
C48 C 0.84193(16) -0.2396(3) 0.57349(13) 0.0371(10) Uani 1 1 d . . . . .
C49 C 0.55636(15) -0.0950(3) 0.70379(12) 0.0352(10) Uani 1 1 d . . . . .
C50 C 0.62953(14) 0.0614(2) 0.83360(11) 0.0285(8) Uani 1 1 d . . . . .
C51 C 0.50872(12) 0.0100(2) 0.57210(10) 0.0214(7) Uani 1 1 d . . . . .
C52 C 0.49654(12) -0.0690(2) 0.55732(10) 0.0214(7) Uani 1 1 d . . . . .
C53 C 0.44787(14) -0.0820(2) 0.53279(11) 0.0271(8) Uani 1 1 d . . . . .
H53 H 0.4387 -0.1347 0.5223 0.033 Uiso 1 1 calc R U . . .
C54 C 0.41242(13) -0.0202(2) 0.52324(11) 0.0277(8) Uani 1 1 d . . . . .
H54 H 0.3791 -0.0308 0.5066 0.033 Uiso 1 1 calc R U . . .
C55 C 0.42504(13) 0.0570(2) 0.53774(11) 0.0250(8) Uani 1 1 d . . . . .
H55 H 0.4003 0.0992 0.5308 0.030 Uiso 1 1 calc R U . . .
C56 C 0.47321(12) 0.0738(2) 0.56226(10) 0.0207(7) Uani 1 1 d . . . . .
C57 C 0.48544(12) 0.1565(2) 0.57935(11) 0.0237(8) Uani 1 1 d . . . . .
C58 C 0.48644(14) 0.2211(2) 0.55196(12) 0.0287(8) Uani 1 1 d . . . . .
H58 H 0.4821 0.2119 0.5222 0.034 Uiso 1 1 calc R U . . .
C59 C 0.49379(16) 0.2994(2) 0.56781(14) 0.0374(10) Uani 1 1 d . . . . .
C60 C 0.49920(15) 0.3137(3) 0.61108(15) 0.0429(11) Uani 1 1 d . . . . .
H60 H 0.5035 0.3672 0.6219 0.051 Uiso 1 1 calc R U . . .
C61 C 0.49819(14) 0.2490(3) 0.63823(13) 0.0399(11) Uani 1 1 d . . . . .
C62 C 0.49214(13) 0.1711(3) 0.62286(11) 0.0312(9) Uani 1 1 d . . . . .
H62 H 0.4926 0.1272 0.6420 0.037 Uiso 1 1 calc R U . . .
C63 C 0.53375(13) -0.1372(2) 0.56743(10) 0.0230(7) Uani 1 1 d . . . . .
C64 C 0.58586(14) -0.1307(2) 0.56422(11) 0.0243(8) Uani 1 1 d . . . . .
H64 H 0.5989 -0.0808 0.5560 0.029 Uiso 1 1 calc R U . . .
C65 C 0.61858(14) -0.1959(2) 0.57290(12) 0.0293(8) Uani 1 1 d . . . . .
C66 C 0.60117(15) -0.2684(2) 0.58611(13) 0.0346(9) Uani 1 1 d . . . . .
H66 H 0.6241 -0.3129 0.5927 0.041 Uiso 1 1 calc R U . . .
C67 C 0.54914(15) -0.2747(2) 0.58962(13) 0.0347(9) Uani 1 1 d . . . . .
C68 C 0.51621(14) -0.2107(2) 0.58017(11) 0.0290(8) Uani 1 1 d . . . . .
H68 H 0.4807 -0.2164 0.5824 0.035 Uiso 1 1 calc R U . . .
C69 C 0.50294(18) 0.2641(4) 0.68481(16) 0.0620(16) Uani 1 1 d . . . . .
C70 C 0.4945(2) 0.3670(3) 0.5384(2) 0.0612(14) Uani 1 1 d . . . . .
C71 C 0.67476(15) -0.1864(3) 0.56872(14) 0.0373(10) Uani 1 1 d . . . . .
C72 C 0.52920(18) -0.3516(3) 0.60573(17) 0.0508(12) Uani 1 1 d . . . . .

loop_
_atom_site_aniso_label
_atom_site_aniso_U_11
_atom_site_aniso_U_22
_atom_site_aniso_U_33
_atom_site_aniso_U_23
_atom_site_aniso_U_13
_atom_site_aniso_U_12
Mo1 0.01421(16) 0.01732(18) 0.02149(16) 0.00310(12) -0.00245(11) -0.00241(12)
F1 0.081(2) 0.0532(18) 0.0436(14) 0.0155(13) 0.0145(14) 0.0356(15)
F1A 0.0441(12) 0.0362(12) 0.0388(12) -0.0095(8) 0.0125(13) 0.0030(12)
F1B 0.0441(12) 0.0362(12) 0.0388(12) -0.0095(8) 0.0125(13) 0.0030(12)
F1C 0.0441(12) 0.0362(12) 0.0388(12) -0.0095(8) 0.0125(13) 0.0030(12)
F1D 0.0441(12) 0.0362(12) 0.0388(12) -0.0095(8) 0.0125(13) 0.0030(12)
F1E 0.098(2) 0.0317(12) 0.0667(18) -0.0054(13) -0.0315(18) 0.0118(14)
F1F 0.098(2) 0.0317(12) 0.0667(18) -0.0054(13) -0.0315(18) 0.0118(14)
F1G 0.098(2) 0.0317(12) 0.0667(18) -0.0054(13) -0.0315(18) 0.0118(14)
F1H 0.076(2) 0.0260(19) 0.086(2) 0.0067(16) -0.018(2) -0.018(3)
F1I 0.076(2) 0.0260(19) 0.086(2) 0.0067(16) -0.018(2) -0.018(3)
F1J 0.076(2) 0.0260(19) 0.086(2) 0.0067(16) -0.018(2) -0.018(3)
F2 0.0366(14) 0.0528(17) 0.0585(16) -0.0203(13) -0.0150(12) 0.0163(12)
F3 0.0417(13) 0.0297(13) 0.0459(13) -0.0069(11) 0.0048(11) 0.0085(10)
F4 0.0496(15) 0.0545(17) 0.0361(13) 0.0169(11) 0.0161(11) 0.0041(12)
F5 0.0645(17) 0.0403(16) 0.0529(15) -0.0090(12) 0.0322(13) 0.0007(13)
F6 0.0274(12) 0.088(2) 0.0383(13) 0.0083(13) 0.0071(10) 0.0037(13)
F7 0.098(2) 0.0317(12) 0.0667(18) -0.0054(13) -0.0315(18) 0.0118(14)
F7A 0.098(2) 0.0317(12) 0.0667(18) -0.0054(13) -0.0315(18) 0.0118(14)
F8 0.098(2) 0.0317(12) 0.0667(18) -0.0054(13) -0.0315(18) 0.0118(14)
F8A 0.098(2) 0.0317(12) 0.0667(18) -0.0054(13) -0.0315(18) 0.0118(14)
F9 0.098(2) 0.0317(12) 0.0667(18) -0.0054(13) -0.0315(18) 0.0118(14)
F9A 0.098(2) 0.0317(12) 0.0667(18) -0.0054(13) -0.0315(18) 0.0118(14)
F10 0.0551(15) 0.0262(13) 0.0372(12) -0.0028(10) -0.0087(11) -0.0072(11)
F11 0.0633(16) 0.0357(14) 0.0221(11) -0.0010(9) -0.0124(11) -0.0024(12)
F12 0.0485(15) 0.103(2) 0.0432(14) -0.0303(15) 0.0169(12) -0.0444(16)
F13 0.0469(13) 0.0346(13) 0.0285(11) 0.0008(9) 0.0185(10) -0.0059(11)
F14 0.0572(17) 0.0351(15) 0.096(2) 0.0291(14) 0.0408(16) 0.0152(13)
F15 0.091(2) 0.0414(16) 0.0344(13) -0.0094(11) 0.0200(13) -0.0349(14)
F16 0.0441(12) 0.0362(12) 0.0388(12) -0.0095(8) 0.0125(13) 0.0030(12)
F17 0.0441(12) 0.0362(12) 0.0388(12) -0.0095(8) 0.0125(13) 0.0030(12)
F18 0.0441(12) 0.0362(12) 0.0388(12) -0.0095(8) 0.0125(13) 0.0030(12)
F18A 0.0441(12) 0.0362(12) 0.0388(12) -0.0095(8) 0.0125(13) 0.0030(12)
F19 0.0313(13) 0.077(2) 0.0305(12) -0.0148(12) -0.0008(10) -0.0098(12)
F20 0.0400(16) 0.118(3) 0.073(2) -0.036(2) -0.0243(14) 0.0334(18)
F21 0.080(2) 0.162(4) 0.0443(16) 0.031(2) -0.0182(15) -0.094(2)
F22 0.0726(18) 0.0468(17) 0.0627(17) -0.0138(13) 0.0475(15) -0.0039(14)
F23 0.0510(16) 0.079(2) 0.0391(14) -0.0302(14) -0.0103(12) 0.0311(15)
F24 0.086(2) 0.0310(14) 0.0396(13) 0.0005(11) 0.0134(13) 0.0181(14)
F25 0.0279(13) 0.0636(18) 0.0508(15) -0.0023(13) -0.0065(11) -0.0108(12)
F26 0.0314(13) 0.0626(18) 0.0455(14) -0.0011(13) 0.0115(11) -0.0026(12)
F27 0.0380(15) 0.0345(16) 0.155(3) 0.0027(18) 0.0331(18) 0.0122(12)
F28 0.062(2) 0.0354(17) 0.169(4) 0.043(2) 0.010(2) -0.0030(15)
F29 0.0572(19) 0.0495(19) 0.104(2) 0.0234(17) -0.0122(17) -0.0323(15)
F30 0.148(3) 0.063(2) 0.074(2) 0.0278(18) 0.036(2) -0.030(2)
F31 0.0506(16) 0.080(2) 0.0428(14) -0.0192(14) -0.0043(12) -0.0231(15)
F32 0.092(4) 0.064(3) 0.0228(17) -0.0128(19) 0.016(2) -0.028(3)
F32A 0.092(4) 0.064(3) 0.0228(17) -0.0128(19) 0.016(2) -0.028(3)
F33 0.061(3) 0.111(6) 0.049(3) -0.035(3) 0.013(2) 0.028(3)
F33A 0.061(3) 0.111(6) 0.049(3) -0.035(3) 0.013(2) 0.028(3)
F34 0.076(2) 0.0260(19) 0.086(2) 0.0067(16) -0.018(2) -0.018(3)
F34A 0.076(2) 0.0260(19) 0.086(2) 0.0067(16) -0.018(2) -0.018(3)
F35 0.076(2) 0.0260(19) 0.086(2) 0.0067(16) -0.018(2) -0.018(3)
F35A 0.076(2) 0.0260(19) 0.086(2) 0.0067(16) -0.018(2) -0.018(3)
F36 0.076(2) 0.0260(19) 0.086(2) 0.0067(16) -0.018(2) -0.018(3)
F36A 0.076(2) 0.0260(19) 0.086(2) 0.0067(16) -0.018(2) -0.018(3)
O1 0.0485(17) 0.0355(17) 0.0269(14) -0.0012(12) 0.0052(13) 0.0002(13)
O2 0.0352(15) 0.0254(16) 0.0361(14) 0.0061(12) 0.0080(12) 0.0064(12)
O3 0.0445(17) 0.0372(17) 0.0316(15) 0.0015(12) 0.0110(13) -0.0028(13)
N1 0.0177(14) 0.0200(16) 0.0203(14) -0.0017(12) 0.0018(11) -0.0037(12)
N2 0.0170(14) 0.0200(16) 0.0205(13) 0.0031(12) 0.0028(11) 0.0020(12)
N3 0.0168(15) 0.0259(17) 0.0211(14) 0.0013(12) -0.0003(12) -0.0036(12)
C1 0.0208(17) 0.0193(18) 0.0165(15) 0.0024(13) -0.0001(13) 0.0033(15)
C2 0.0176(16) 0.0213(19) 0.0220(16) -0.0013(15) 0.0043(14) -0.0076(15)
C3 0.0213(18) 0.022(2) 0.0231(17) 0.0044(14) 0.0017(15) 0.0017(15)
C4 0.0222(18) 0.021(2) 0.0273(19) 0.0055(16) -0.0048(15) -0.0059(15)
C5 0.0207(17) 0.027(2) 0.0219(17) 0.0017(15) 0.0025(14) -0.0030(16)
C6 0.0212(18) 0.020(2) 0.0286(19) 0.0039(15) -0.0012(15) -0.0031(14)
C7 0.0173(16) 0.0218(19) 0.0221(16) -0.0061(14) 0.0057(13) -0.0033(14)
C8 0.0224(18) 0.0209(19) 0.0221(17) -0.0075(14) 0.0022(14) -0.0035(14)
C9 0.031(2) 0.028(2) 0.0233(17) -0.0046(15) 0.0072(16) -0.0119(17)
C10 0.026(2) 0.039(2) 0.0306(19) -0.0092(17) 0.0087(16) -0.0126(17)
C11 0.0186(17) 0.033(2) 0.0286(18) -0.0068(16) 0.0023(15) -0.0038(16)
C12 0.0198(17) 0.022(2) 0.0235(17) -0.0076(14) 0.0036(14) 0.0004(14)
C13 0.0292(19) 0.023(2) 0.0179(16) -0.0013(14) 0.0045(14) -0.0056(15)
C14 0.0294(19) 0.024(2) 0.0201(16) -0.0016(15) 0.0048(15) -0.0042(16)
C15 0.032(2) 0.028(2) 0.0191(16) 0.0017(15) 0.0019(15) -0.0081(16)
C16 0.044(2) 0.033(2) 0.0276(19) 0.0009(17) -0.0088(18) 0.0003(19)
C17 0.060(3) 0.027(2) 0.032(2) 0.0005(18) -0.011(2) 0.004(2)
C18 0.049(3) 0.024(2) 0.0242(18) -0.0014(16) -0.0054(18) -0.0057(18)
C19 0.0210(17) 0.023(2) 0.0237(17) -0.0040(14) -0.0020(14) -0.0029(15)
C20 0.0217(18) 0.032(2) 0.0277(18) -0.0063(16) 0.0004(15) 0.0008(16)
C21 0.028(2) 0.027(2) 0.0310(19) -0.0026(16) -0.0056(16) 0.0049(17)
C22 0.032(2) 0.027(2) 0.0279(19) 0.0017(16) 0.0000(16) -0.0012(17)
C23 0.0265(19) 0.026(2) 0.0263(18) -0.0020(16) -0.0008(15) -0.0046(16)
C24 0.0195(17) 0.023(2) 0.0237(17) -0.0038(14) -0.0011(14) -0.0016(15)
C25 0.034(2) 0.035(2) 0.0219(18) -0.0004(16) 0.0037(16) -0.0068(18)
C26 0.098(2) 0.0317(12) 0.0667(18) -0.0054(13) -0.0315(18) 0.0118(14)
C27 0.043(2) 0.034(2) 0.036(2) -0.0039(19) 0.0012(19) 0.011(2)
C28 0.033(2) 0.038(3) 0.0273(19) 0.0073(17) 0.0056(17) -0.0015(18)
C29 0.0192(17) 0.0180(18) 0.0211(16) -0.0009(14) -0.0006(14) -0.0015(14)
C30 0.0206(17) 0.0180(19) 0.0242(17) 0.0020(14) 0.0019(14) 0.0011(14)
C31 0.0223(18) 0.025(2) 0.0293(18) 0.0065(15) 0.0042(15) 0.0083(15)
C32 0.0244(18) 0.029(2) 0.0274(18) 0.0102(16) -0.0005(15) 0.0058(16)
C33 0.0260(18) 0.024(2) 0.0215(17) 0.0037(14) 0.0028(14) -0.0031(15)
C34 0.0190(17) 0.0141(18) 0.0244(17) -0.0007(13) 0.0036(14) -0.0036(13)
C35 0.0144(16) 0.029(2) 0.0227(17) -0.0004(15) 0.0013(13) 0.0030(14)
C36 0.0221(17) 0.022(2) 0.0245(17) -0.0010(14) 0.0036(14) 0.0009(15)
C37 0.0228(18) 0.025(2) 0.0255(17) 0.0031(15) 0.0040(14) 0.0001(15)
C38 0.0235(18) 0.031(2) 0.0218(17) 0.0010(15) 0.0053(14) 0.0031(15)
C39 0.0217(18) 0.028(2) 0.0281(18) -0.0055(16) 0.0029(15) 0.0034(15)
C40 0.0165(17) 0.025(2) 0.0291(18) 0.0043(15) 0.0013(14) 0.0018(15)
C41 0.0200(17) 0.0185(19) 0.0217(16) 0.0045(14) 0.0037(13) 0.0009(14)
C42 0.0247(18) 0.0183(19) 0.0210(16) 0.0026(14) 0.0012(14) 0.0014(15)
C43 0.0261(18) 0.023(2) 0.0223(17) 0.0044(14) 0.0060(14) 0.0028(15)
C44 0.0196(17) 0.034(2) 0.0285(18) 0.0079(16) 0.0097(15) 0.0013(16)
C45 0.0175(17) 0.028(2) 0.0225(17) 0.0055(15) 0.0032(14) -0.0043(15)
C46 0.0229(18) 0.024(2) 0.0202(16) 0.0016(14) 0.0050(14) -0.0031(15)
C47 0.037(2) 0.031(2) 0.0291(19) 0.0016(17) 0.0134(17) 0.0002(18)
C48 0.037(2) 0.036(3) 0.042(2) -0.0091(19) 0.0150(19) -0.0062(19)
C49 0.023(2) 0.053(3) 0.029(2) 0.0014(18) 0.0038(16) -0.0078(19)
C50 0.030(2) 0.028(2) 0.0279(19) 0.0013(16) 0.0054(16) 0.0080(16)
C51 0.0151(16) 0.032(2) 0.0169(15) -0.0005(14) 0.0019(13) -0.0052(15)
C52 0.0189(17) 0.027(2) 0.0174(16) 0.0001(14) 0.0010(13) -0.0043(15)
C53 0.0246(19) 0.028(2) 0.0273(18) -0.0020(16) 0.0006(15) -0.0067(16)
C54 0.0180(17) 0.037(2) 0.0247(18) -0.0034(16) -0.0053(14) -0.0046(16)
C55 0.0182(17) 0.032(2) 0.0238(17) 0.0006(15) 0.0019(14) 0.0008(15)
C56 0.0173(17) 0.029(2) 0.0157(15) -0.0007(14) 0.0024(13) -0.0023(15)
C57 0.0132(16) 0.032(2) 0.0254(17) -0.0062(16) 0.0017(14) -0.0004(15)
C58 0.0262(19) 0.028(2) 0.0298(19) -0.0055(16) 0.0008(15) 0.0021(16)
C59 0.032(2) 0.025(2) 0.052(2) -0.0055(19) -0.0013(19) 0.0027(17)
C60 0.025(2) 0.041(3) 0.061(3) -0.027(2) 0.005(2) 0.0001(19)
C61 0.0191(19) 0.062(3) 0.039(2) -0.028(2) 0.0064(17) -0.0099(19)
C62 0.0192(18) 0.049(3) 0.0253(18) -0.0070(17) 0.0048(15) -0.0105(17)
C63 0.0244(18) 0.024(2) 0.0177(16) -0.0020(14) -0.0026(14) -0.0046(15)
C64 0.0260(19) 0.021(2) 0.0241(17) -0.0003(14) 0.0000(15) -0.0042(15)
C65 0.0255(19) 0.027(2) 0.0321(19) -0.0068(16) -0.0026(16) -0.0044(16)
C66 0.033(2) 0.023(2) 0.043(2) 0.0023(18) -0.0061(18) 0.0005(17)
C67 0.033(2) 0.028(2) 0.039(2) 0.0042(17) -0.0043(17) -0.0070(18)
C68 0.0260(19) 0.030(2) 0.0285(19) 0.0018(16) -0.0010(15) -0.0057(16)
C69 0.042(3) 0.100(5) 0.050(3) -0.044(3) 0.023(2) -0.031(3)
C70 0.059(3) 0.037(3) 0.080(4) -0.009(3) -0.006(3) -0.001(3)
C71 0.028(2) 0.029(2) 0.052(3) -0.002(2) 0.0014(19) 0.0034(18)
C72 0.045(3) 0.034(3) 0.069(3) 0.017(2) -0.002(2) -0.009(2)

loop_
_atom_type_symbol
_atom_type_description
_atom_type_scat_dispersion_real
_atom_type_scat_dispersion_imag
_atom_type_scat_source
C C 0.0033 0.0016 'International Tables Vol C Tables 4.2.6.8 and 6.1.1.4'
H H 0.0000 0.0000 'International Tables Vol C Tables 4.2.6.8 and 6.1.1.4'
F F 0.0171 0.0103 'International Tables Vol C Tables 4.2.6.8 and 6.1.1.4'
Mo Mo -1.6832 0.6857 'International Tables Vol C Tables 4.2.6.8 and 6.1.1.4'
N N 0.0061 0.0033 'International Tables Vol C Tables 4.2.6.8 and 6.1.1.4'
O O 0.0106 0.0060 'International Tables Vol C Tables 4.2.6.8 and 6.1.1.4'

loop_
_geom_angle_atom_site_label_1
_geom_angle_atom_site_label_2
_geom_angle_atom_site_label_3
_geom_angle
C1 Mo1 C2 88.46(13)
C1 Mo1 C3 169.89(13)
C3 Mo1 C2 99.06(13)
C4 Mo1 C1 88.08(13)
C4 Mo1 C2 85.63(13)
C4 Mo1 C3 85.78(13)
C4 Mo1 C6 170.86(14)
C5 Mo1 C1 84.14(13)
C5 Mo1 C2 171.03(13)
C5 Mo1 C3 88.91(14)
C5 Mo1 C4 99.15(14)
C5 Mo1 C6 89.11(14)
C6 Mo1 C1 96.70(13)
C6 Mo1 C2 86.72(13)
C6 Mo1 C3 90.51(13)
C1 N1 C7 170.9(3)
C2 N2 C29 164.6(3)
C3 N3 C51 167.9(3)
N1 C1 Mo1 173.7(3)
N2 C2 Mo1 173.4(3)
N3 C3 Mo1 172.9(3)
O1 C4 Mo1 173.8(3)
O2 C5 Mo1 173.6(3)
O3 C6 Mo1 177.6(3)
N1 C7 C8 119.3(3)
N1 C7 C12 118.8(3)
C8 C7 C12 121.8(3)
C7 C8 C13 122.5(3)
C9 C8 C7 117.6(3)
C9 C8 C13 119.9(3)
C8 C9 H9 119.4
C10 C9 C8 121.2(3)
C10 C9 H9 119.4
C9 C10 H10 119.7
C9 C10 C11 120.5(3)
C11 C10 H10 119.7
C10 C11 H11 119.4
C10 C11 C12 121.1(3)
C12 C11 H11 119.4
C7 C12 C19 121.1(3)
C11 C12 C7 117.7(3)
C11 C12 C19 121.2(3)
C14 C13 C8 123.2(3)
C18 C13 C8 118.3(3)
C18 C13 C14 118.5(3)
C13 C14 H14 120.1
C15 C14 C13 119.7(4)
C15 C14 H14 120.1
C14 C15 C25 120.7(3)
C16 C15 C14 121.4(3)
C16 C15 C25 117.8(3)
C15 C16 H16 120.4
C15 C16 C17 119.2(4)
C17 C16 H16 120.4
C16 C17 C18 120.0(4)
C16 C17 C26 120.5(4)
C18 C17 C26 119.5(4)
C13 C18 C17 121.2(4)
C13 C18 H18 119.4
C17 C18 H18 119.4
C20 C19 C12 121.6(3)
C20 C19 C24 118.4(3)
C24 C19 C12 120.0(3)
C19 C20 H20 119.9
C19 C20 C21 120.1(3)
C21 C20 H20 119.9
C20 C21 C27 119.2(3)
C22 C21 C20 120.9(3)
C22 C21 C27 120.0(4)
C21 C22 H22 120.6
C23 C22 C21 118.9(3)
C23 C22 H22 120.6
C22 C23 C24 120.9(3)
C22 C23 C28 121.2(3)
C24 C23 C28 117.9(3)
C19 C24 H24 119.6
C23 C24 C19 120.8(3)
C23 C24 H24 119.6
F10 C25 F12 105.0(3)
F10 C25 C15 113.2(3)
F11 C25 F10 105.9(3)
F11 C25 F12 106.9(3)
F11 C25 C15 112.8(3)
F12 C25 C15 112.5(3)
F1E C26 F8A 116.2(13)
F1E C26 F9A 106.6(10)
F1E C26 C17 118.3(8)
F1G C26 F1F 119.8(14)
F1G C26 C17 117.0(12)
F7A C26 F1F 93.2(9)
F7A C26 F1G 102.7(11)
F7A C26 C17 117.1(5)
F8 C26 F7 119.2(9)
F8 C26 C17 114.8(8)
F9 C26 F7 110.8(8)
F9 C26 F8 89.8(10)
F9 C26 C17 117.3(7)
F9A C26 F8A 96.5(7)
F9A C26 C17 114.3(5)
C17 C26 F1F 105.1(7)
C17 C26 F7 105.1(5)
C17 C26 F8A 103.1(7)
F1 C27 F2 107.1(3)
F1 C27 F3 107.6(3)
F1 C27 C21 112.6(3)
F2 C27 C21 111.0(4)
F3 C27 F2 106.5(3)
F3 C27 C21 111.7(3)
F4 C28 C23 112.8(3)
F5 C28 F4 106.7(3)
F5 C28 F6 106.1(3)
F5 C28 C23 112.3(3)
F6 C28 F4 106.0(3)
F6 C28 C23 112.4(3)
N2 C29 C30 119.0(3)
N2 C29 C34 118.3(3)
C34 C29 C30 122.7(3)
C29 C30 C35 120.8(3)
C31 C30 C29 117.5(3)
C31 C30 C35 121.8(3)
C30 C31 H31 119.5
C32 C31 C30 121.0(3)
C32 C31 H31 119.5
C31 C32 H32 119.7
C31 C32 C33 120.6(3)
C33 C32 H32 119.7
C32 C33 H33 119.6
C32 C33 C34 120.8(3)
C34 C33 H33 119.6
C29 C34 C41 120.8(3)
C33 C34 C29 117.3(3)
C33 C34 C41 121.8(3)
C36 C35 C30 120.6(3)
C36 C35 C40 119.3(3)
C40 C35 C30 120.1(3)
C35 C36 H36 119.8
C35 C36 C37 120.3(3)
C37 C36 H36 119.8
C36 C37 C47 119.0(3)
C38 C37 C36 120.4(3)
C38 C37 C47 120.6(3)
C37 C38 H38 120.3
C39 C38 C37 119.4(3)
C39 C38 H38 120.3
C38 C39 C40 120.6(3)
C38 C39 C48 119.5(3)
C40 C39 C48 119.9(3)
C35 C40 C39 119.9(3)
C35 C40 H40 120.0
C39 C40 H40 120.0
C42 C41 C34 122.0(3)
C42 C41 C46 118.6(3)
C46 C41 C34 119.4(3)
C41 C42 H42 119.8
C43 C42 C41 120.4(3)
C43 C42 H42 119.8
C42 C43 C44 120.6(3)
C42 C43 C50 120.8(3)
C44 C43 C50 118.4(3)
C43 C44 H44 120.5
C45 C44 C43 119.0(3)
C45 C44 H44 120.5
C44 C45 C49 119.7(3)
C46 C45 C44 120.7(3)
C46 C45 C49 119.6(3)
C41 C46 H46 119.7
C45 C46 C41 120.7(3)
C45 C46 H46 119.7
F13 C47 F14 107.2(3)
F13 C47 F15 106.4(3)
F13 C47 C37 113.0(3)
F14 C47 F15 105.4(3)
F14 C47 C37 112.2(3)
F15 C47 C37 112.3(3)
F1A C48 C39 111.3(4)
F1B C48 F18A 109.3(8)
F1B C48 C39 122.2(7)
F1C C48 F1A 111.9(8)
F1C C48 C39 117.3(8)
F1D C48 F1B 89.3(18)
F1D C48 F18A 112.6(16)
F1D C48 C39 118.2(15)
F16 C48 C39 109.1(3)
F17 C48 F16 96.6(3)
F17 C48 C39 113.2(4)
F18 C48 F16 111.2(5)
F18 C48 F17 110.4(4)
F18 C48 C39 114.8(4)
F18A C48 C39 104.8(4)
F19 C49 F20 105.1(3)
F19 C49 F21 106.6(4)
F19 C49 C45 113.8(3)
F20 C49 C45 112.2(4)
F21 C49 F20 105.9(4)
F21 C49 C45 112.7(3)
F22 C50 C43 112.0(3)
F23 C50 F22 105.5(3)
F23 C50 C43 112.3(3)
F24 C50 F22 106.5(3)
F24 C50 F23 107.2(3)
F24 C50 C43 112.9(3)
N3 C51 C52 120.0(3)
N3 C51 C56 118.3(3)
C56 C51 C52 121.7(3)
C51 C52 C63 122.3(3)
C53 C52 C51 117.5(3)
C53 C52 C63 120.2(3)
C52 C53 H53 119.3
C54 C53 C52 121.5(4)
C54 C53 H53 119.3
C53 C54 H54 119.8
C53 C54 C55 120.3(3)
C55 C54 H54 119.8
C54 C55 H55 119.6
C54 C55 C56 120.9(3)
C56 C55 H55 119.6
C51 C56 C57 121.5(3)
C55 C56 C51 118.1(3)
C55 C56 C57 120.3(3)
C58 C57 C56 120.4(3)
C58 C57 C62 119.0(4)
C62 C57 C56 120.4(3)
C57 C58 H58 119.8
C57 C58 C59 120.4(4)
C59 C58 H58 119.8
C58 C59 C70 119.7(4)
C60 C59 C58 120.3(4)
C60 C59 C70 120.0(4)
C59 C60 H60 120.5
C61 C60 C59 119.0(4)
C61 C60 H60 120.5
C60 C61 C69 119.3(4)
C62 C61 C60 121.0(4)
C62 C61 C69 119.7(5)
C57 C62 H62 119.9
C61 C62 C57 120.2(4)
C61 C62 H62 119.9
C64 C63 C52 122.4(3)
C68 C63 C52 119.4(3)
C68 C63 C64 118.2(3)
C63 C64 H64 119.8
C65 C64 C63 120.5(3)
C65 C64 H64 119.8
C64 C65 C66 121.2(4)
C64 C65 C71 118.8(3)
C66 C65 C71 120.1(4)
C65 C66 H66 120.8
C65 C66 C67 118.3(4)
C67 C66 H66 120.8
C66 C67 C72 119.9(4)
C68 C67 C66 120.7(4)
C68 C67 C72 119.3(4)
C63 C68 H68 119.4
C67 C68 C63 121.1(4)
C67 C68 H68 119.4
F31 C69 F32 98.2(5)
F31 C69 F33A 90.2(6)
F31 C69 C61 114.1(4)
F32 C69 C61 111.1(4)
F32A C69 F31 128.1(7)
F32A C69 F33A 97.2(9)
F32A C69 C61 114.3(6)
F33 C69 F31 114.3(5)
F33 C69 F32 100.2(5)
F33 C69 C61 116.4(5)
C61 C69 F33A 101.9(6)
F1H C70 C59 112.3(8)
F1I C70 F1H 91.0(11)
F1I C70 C59 112.6(10)
F1J C70 F1H 100.5(17)
F1J C70 F1I 117.1(17)
F1J C70 C59 118.7(12)
F34 C70 C59 108.4(5)
F34A C70 F35A 111.6(7)
F34A C70 F36A 106.4(7)
F34A C70 C59 113.7(5)
F35 C70 F34 101.5(10)
F35 C70 F36 98.8(8)
F35 C70 C59 125.0(9)
F35A C70 F36A 103.9(6)
F35A C70 C59 111.0(5)
F36 C70 F34 102.4(8)
F36 C70 C59 117.6(7)
F36A C70 C59 109.6(6)
F25 C71 C65 111.6(3)
F26 C71 F25 105.6(3)
F26 C71 C65 111.8(3)
F27 C71 F25 107.7(3)
F27 C71 F26 107.9(4)
F27 C71 C65 112.0(3)
F28 C72 F29 107.2(4)
F28 C72 F30 105.3(4)
F28 C72 C67 113.8(4)
F29 C72 F30 106.5(4)
F29 C72 C67 112.4(4)
F30 C72 C67 111.2(4)

loop_
_geom_bond_atom_site_label_1
_geom_bond_atom_site_label_2
_geom_bond_distance
Mo1 C1 2.067(3)
Mo1 C2 2.083(4)
Mo1 C3 2.070(4)
Mo1 C4 2.044(4)
Mo1 C5 2.035(4)
Mo1 C6 2.050(4)
F1 C27 1.328(5)
F1A C48 1.393(8)
F1B C48 1.231(14)
F1C C48 1.207(16)
F1D C48 1.17(3)
F1E C26 1.264(18)
F1F C26 1.55(2)
F1G C26 1.28(3)
F1H C70 1.435(17)
F1I C70 1.38(2)
F1J C70 1.36(3)
F2 C27 1.344(5)
F3 C27 1.339(5)
F4 C28 1.336(4)
F5 C28 1.327(5)
F6 C28 1.333(4)
F7 C26 1.541(11)
F7A C26 1.259(8)
F8 C26 1.292(18)
F8A C26 1.639(19)
F9 C26 1.285(13)
F9A C26 1.325(9)
F10 C25 1.337(5)
F11 C25 1.324(4)
F12 C25 1.340(4)
F13 C47 1.330(4)
F14 C47 1.333(5)
F15 C47 1.334(5)
F16 C48 1.400(6)
F17 C48 1.352(5)
F18 C48 1.266(7)
F18A C48 1.498(10)
F19 C49 1.310(4)
F20 C49 1.333(5)
F21 C49 1.315(5)
F22 C50 1.334(4)
F23 C50 1.324(4)
F24 C50 1.312(4)
F25 C71 1.336(5)
F26 C71 1.335(5)
F27 C71 1.317(5)
F28 C72 1.311(6)
F29 C72 1.316(5)
F30 C72 1.319(6)
F31 C69 1.283(5)
F32 C69 1.483(8)
F32A C69 1.097(10)
F33 C69 1.261(7)
F33A C69 1.601(14)
F34 C70 1.454(11)
F34A C70 1.256(11)
F35 C70 1.202(16)
F35A C70 1.365(8)
F36 C70 1.379(12)
F36A C70 1.378(11)
O1 C4 1.145(4)
O2 C5 1.141(4)
O3 C6 1.135(4)
N1 C1 1.165(4)
N1 C7 1.387(4)
N2 C2 1.170(4)
N2 C29 1.384(4)
N3 C3 1.174(4)
N3 C51 1.385(4)
C7 C8 1.402(5)
C7 C12 1.405(5)
C8 C9 1.395(5)
C8 C13 1.492(5)
C9 H9 0.9500
C9 C10 1.366(5)
C10 H10 0.9500
C10 C11 1.379(5)
C11 H11 0.9500
C11 C12 1.387(5)
C12 C19 1.494(5)
C13 C14 1.395(5)
C13 C18 1.389(5)
C14 H14 0.9500
C14 C15 1.391(5)
C15 C16 1.374(6)
C15 C25 1.492(5)
C16 H16 0.9500
C16 C17 1.381(6)
C17 C18 1.390(6)
C17 C26 1.479(7)
C18 H18 0.9500
C19 C20 1.389(5)
C19 C24 1.399(5)
C20 H20 0.9500
C20 C21 1.394(5)
C21 C22 1.387(5)
C21 C27 1.502(5)
C22 H22 0.9500
C22 C23 1.377(5)
C23 C24 1.380(5)
C23 C28 1.494(5)
C24 H24 0.9500
C29 C30 1.401(5)
C29 C34 1.401(5)
C30 C31 1.393(5)
C30 C35 1.490(5)
C31 H31 0.9500
C31 C32 1.377(5)
C32 H32 0.9500
C32 C33 1.387(5)
C33 H33 0.9500
C33 C34 1.394(5)
C34 C41 1.476(5)
C35 C36 1.384(5)
C35 C40 1.389(5)
C36 H36 0.9500
C36 C37 1.385(5)
C37 C38 1.384(5)
C37 C47 1.489(5)
C38 H38 0.9500
C38 C39 1.374(5)
C39 C40 1.392(5)
C39 C48 1.499(5)
C40 H40 0.9500
C41 C42 1.391(5)
C41 C46 1.400(5)
C42 H42 0.9500
C42 C43 1.388(5)
C43 C44 1.392(5)
C43 C50 1.496(5)
C44 H44 0.9500
C44 C45 1.387(5)
C45 C46 1.379(5)
C45 C49 1.487(5)
C46 H46 0.9500
C51 C52 1.408(5)
C51 C56 1.404(5)
C52 C53 1.383(5)
C52 C63 1.487(5)
C53 H53 0.9500
C53 C54 1.377(5)
C54 H54 0.9500
C54 C55 1.380(5)
C55 H55 0.9500
C55 C56 1.384(5)
C56 C57 1.487(5)
C57 C58 1.386(5)
C57 C62 1.391(5)
C58 H58 0.9500
C58 C59 1.392(6)
C59 C60 1.385(6)
C59 C70 1.464(7)
C60 H60 0.9500
C60 C61 1.383(7)
C61 C62 1.380(6)
C61 C69 1.493(6)
C62 H62 0.9500
C63 C64 1.390(5)
C63 C68 1.387(5)
C64 H64 0.9500
C64 C65 1.374(5)
C65 C66 1.378(5)
C65 C71 1.508(5)
C66 H66 0.9500
C66 C67 1.390(6)
C67 C68 1.365(6)
C67 C72 1.502(6)
C68 H68 0.9500
